data_2019154
loop_
_publ_author_name
'Dias, H. V. Rasika'
'Thankamani, Jose'

_publ_section_title
;
 Thallium(I) complexes of fluorinated bis- and tris(pyrazolyl)borate
 ligands: [H~2~B{3,5-(CF~3~)~2~pz}~2~]Tl and [HB{3,5-(CF~3~)~2~pz}~3~]Tl
;
_journal_coeditor_code YP3035
_journal_issue 9
_journal_name_full 'Acta Crystallographica Section C'
_journal_page_first 959
_journal_page_last 962
_journal_paper_doi 10.1107/S0108270113016612
_journal_volume 69
_journal_year 2013
_chemical_formula_iupac '[Tl (C10 H4 B F12 N4)]'
_chemical_formula_sum 'C10 H4 B F12 N4 Tl'
_chemical_formula_weight 623.35
_chemical_name_common '[H2B(3,5-(CF3)2Pz)2]Tl'
_chemical_name_systematic {Bis[3,5-bis(trifluoromethyl)-1<i>H</i>pyrazol-1-yl-\k<i>N</i>^2^]borato}thallium(I)
_space_group_IT_number 62
_symmetry_cell_setting orthorhombic
_symmetry_space_group_name_Hall '-P 2ac 2n'
_symmetry_space_group_name_H-M 'P n m a'
_atom_sites_solution_hydrogens geom
_atom_sites_solution_primary direct
_atom_sites_solution_secondary difmap
_audit_creation_method SHELXL-97
_cell_angle_alpha 90.00
_cell_angle_beta 90.00
_cell_angle_gamma 90.00
_cell_formula_units_Z 4
_cell_length_a 9.5735(4)
_cell_length_b 19.6344(9)
_cell_length_c 8.7321(4)
_cell_measurement_reflns_used 5999
_cell_measurement_temperature 100(2)
_cell_measurement_theta_max 28.27
_cell_measurement_theta_min 2.37
_cell_volume 1641.37(13)
_computing_cell_refinement 'SMART (Bruker, 1999)'
_computing_data_collection 'SMART (Bruker, 1999)'
_computing_data_reduction 'SAINT-Plus (Bruker, 1999)'
_computing_molecular_graphics 'SHELXTL (Sheldrick, 2008)'
_computing_publication_material 'SHELXTL (Sheldrick, 2008)'
_computing_structure_refinement 'SHELXL97 (Sheldrick, 2008)'
_computing_structure_solution 'SHELXS97 (Sheldrick, 2008)'
_diffrn_ambient_temperature 100(2)
_diffrn_measured_fraction_theta_full 0.996
_diffrn_measured_fraction_theta_max 0.996
_diffrn_measurement_device_type 'Bruker SMART CCD area-detector'
_diffrn_measurement_method 'phi and omega scans'
_diffrn_radiation_monochromator graphite
_diffrn_radiation_source 'fine-focus sealed tube'
_diffrn_radiation_type MoK\a
_diffrn_radiation_wavelength 0.71073
_diffrn_reflns_av_R_equivalents 0.0305
_diffrn_reflns_av_sigmaI/netI 0.0183
_diffrn_reflns_limit_h_max 12
_diffrn_reflns_limit_h_min -12
_diffrn_reflns_limit_k_max 26
_diffrn_reflns_limit_k_min -26
_diffrn_reflns_limit_l_max 11
_diffrn_reflns_limit_l_min -11
_diffrn_reflns_number 14155
_diffrn_reflns_theta_full 28.28
_diffrn_reflns_theta_max 28.28
_diffrn_reflns_theta_min 2.07
_exptl_absorpt_coefficient_mu 9.972
_exptl_absorpt_correction_T_max 0.3358
_exptl_absorpt_correction_T_min 0.1055
_exptl_absorpt_correction_type multi-scan
_exptl_absorpt_process_details '(SADABS; Bruker, 1999)'
_exptl_crystal_colour colourless
_exptl_crystal_density_diffrn 2.523
_exptl_crystal_density_method 'not measured'
_exptl_crystal_description rods
_exptl_crystal_F_000 1144
_exptl_crystal_size_max 0.41
_exptl_crystal_size_mid 0.29
_exptl_crystal_size_min 0.14
_refine_diff_density_max 0.942
_refine_diff_density_min -0.673
_refine_ls_extinction_method none
_refine_ls_goodness_of_fit_ref 1.134
_refine_ls_hydrogen_treatment refall
_refine_ls_matrix_type full
_refine_ls_number_parameters 140
_refine_ls_number_reflns 2090
_refine_ls_number_restraints 0
_refine_ls_restrained_S_all 1.134
_refine_ls_R_factor_all 0.0177
_refine_ls_R_factor_gt 0.0169
_refine_ls_shift/su_max 0.001
_refine_ls_shift/su_mean 0.000
_refine_ls_structure_factor_coef Fsqd
_refine_ls_weighting_details 'calc w=1/[\s^2^(Fo^2^)+(0.0185P)^2^+1.9196P] where P=(Fo^2^+2Fc^2^)/3'
_refine_ls_weighting_scheme calc
_refine_ls_wR_factor_gt 0.0413
_refine_ls_wR_factor_ref 0.0415
_reflns_number_gt 2021
_reflns_number_total 2090
_reflns_threshold_expression I>2sigma(I)
_cod_data_source_file yp3035.cif
_cod_data_source_block I
_cod_database_code 2019154

loop_
_symmetry_equiv_pos_as_xyz
'x, y, z'
'-x+1/2, -y, z+1/2'
'-x, y+1/2, -z'
'x+1/2, -y+1/2, -z+1/2'
'-x, -y, -z'
'x-1/2, y, -z-1/2'
'x, -y-1/2, z'
'-x-1/2, y-1/2, z-1/2'

loop_
_atom_site_type_symbol
_atom_site_label
_atom_site_fract_x
_atom_site_fract_y
_atom_site_fract_z
_atom_site_U_iso_or_equiv
_atom_site_adp_type
_atom_site_calc_flag
_atom_site_refinement_flags
_atom_site_occupancy
_atom_site_symmetry_multiplicity
Tl Tl1 0.904777(12) 0.7500 0.121790(13) 0.01484(5) Uani d S 1 2
N N1 0.97637(19) 0.68466(9) 0.4809(2) 0.0128(3) Uani d . 1 1
N N2 0.8738(2) 0.67209(11) 0.3777(2) 0.0139(4) Uani d . 1 1
B B1 1.0669(4) 0.7500 0.4636(4) 0.0132(6) Uani d S 1 2
C C1 0.8225(2) 0.61078(11) 0.4141(3) 0.0139(4) Uani d . 1 1
C C2 0.8909(2) 0.58233(12) 0.5395(3) 0.0155(4) Uani d . 1 1
C C3 0.9874(2) 0.63132(12) 0.5782(3) 0.0144(4) Uani d . 1 1
C C4 0.7039(3) 0.58188(12) 0.3253(3) 0.0180(4) Uani d . 1 1
C C5 1.0922(2) 0.62754(13) 0.7051(3) 0.0181(5) Uani d . 1 1
F F1 0.72338(19) 0.58681(10) 0.17414(18) 0.0350(4) Uani d . 1 1
F F2 0.58276(16) 0.61411(10) 0.3541(2) 0.0300(4) Uani d . 1 1
F F3 0.68322(18) 0.51648(8) 0.35838(18) 0.0286(4) Uani d . 1 1
F F4 1.07938(16) 0.56860(8) 0.77999(19) 0.0272(3) Uani d . 1 1
F F5 1.22457(16) 0.63134(8) 0.65447(18) 0.0247(3) Uani d . 1 1
F F6 1.07670(17) 0.67791(9) 0.80817(18) 0.0278(3) Uani d . 1 1
H H2 0.875(3) 0.5400(15) 0.583(3) 0.011(6) Uiso d . 1 1
H H1A 1.108(4) 0.7500 0.347(5) 0.017(11) Uiso d S 1 2
H H1B 1.142(5) 0.7500 0.555(5) 0.027(11) Uiso d S 1 2

loop_
_atom_site_aniso_label
_atom_site_aniso_U_11
_atom_site_aniso_U_22
_atom_site_aniso_U_33
_atom_site_aniso_U_12
_atom_site_aniso_U_13
_atom_site_aniso_U_23
Tl1 0.01627(7) 0.01758(8) 0.01068(7) 0.000 0.00000(4) 0.000
N1 0.0133(8) 0.0147(9) 0.0102(8) 0.0018(7) -0.0010(7) -0.0002(7)
N2 0.0157(8) 0.0150(10) 0.0111(9) 0.0000(7) -0.0017(7) -0.0008(7)
B1 0.0123(14) 0.0144(16) 0.0129(16) 0.000 -0.0021(13) 0.000
C1 0.0152(10) 0.0130(10) 0.0134(9) 0.0012(8) 0.0019(8) -0.0013(8)
C2 0.0188(11) 0.0139(10) 0.0138(10) 0.0012(8) 0.0017(8) 0.0021(8)
C3 0.0148(10) 0.0169(10) 0.0114(9) 0.0030(8) 0.0001(8) 0.0012(8)
C4 0.0203(11) 0.0149(10) 0.0188(11) -0.0011(9) -0.0013(9) -0.0003(9)
C5 0.0210(12) 0.0194(11) 0.0140(11) 0.0008(8) -0.0035(8) 0.0025(9)
F1 0.0411(9) 0.0492(11) 0.0148(7) -0.0161(8) -0.0060(7) -0.0017(7)
F2 0.0184(7) 0.0265(9) 0.0452(10) 0.0041(6) -0.0108(6) -0.0056(8)
F3 0.0324(8) 0.0140(7) 0.0394(9) -0.0058(6) -0.0114(7) 0.0014(6)
F4 0.0324(8) 0.0245(8) 0.0245(8) -0.0020(6) -0.0092(6) 0.0127(6)
F5 0.0177(7) 0.0287(8) 0.0276(7) 0.0018(6) -0.0056(6) 0.0048(6)
F6 0.0399(9) 0.0290(8) 0.0144(7) 0.0010(7) -0.0063(6) -0.0039(6)

loop_
_atom_type_symbol
_atom_type_description
_atom_type_scat_dispersion_real
_atom_type_scat_dispersion_imag
_atom_type_scat_source
C C 0.0033 0.0016 'International Tables Vol C Tables 4.2.6.8 and 6.1.1.4'
H H 0.0000 0.0000 'International Tables Vol C Tables 4.2.6.8 and 6.1.1.4'
B B 0.0013 0.0007 'International Tables Vol C Tables 4.2.6.8 and 6.1.1.4'
N N 0.0061 0.0033 'International Tables Vol C Tables 4.2.6.8 and 6.1.1.4'
F F 0.0171 0.0103 'International Tables Vol C Tables 4.2.6.8 and 6.1.1.4'
Tl Tl -2.8358 9.6688 'International Tables Vol C Tables 4.2.6.8 and 6.1.1.4'

loop_
_geom_angle_atom_site_label_1
_geom_angle_atom_site_label_2
_geom_angle_atom_site_label_3
_geom_angle_site_symmetry_1
_geom_angle_site_symmetry_3
_geom_angle
_geom_angle_publ_flag
N2 Tl1 N2 7_575 . 68.32(8) y
C3 N1 N2 . . 109.45(18) ?
C3 N1 B1 . . 131.0(2) ?
N2 N1 B1 . . 119.3(2) y
C1 N2 N1 . . 105.75(18) ?
C1 N2 Tl1 . . 137.72(15) ?
N1 N2 Tl1 . . 111.35(14) y
N1 B1 N1 . 7_575 111.1(3) y
N1 B1 H1A . . 106.9(11) ?
N1 B1 H1A 7_575 . 106.9(11) ?
N1 B1 H1B . . 107.6(13) ?
N1 B1 H1B 7_575 . 107.6(13) ?
H1A B1 H1B . . 117(3) y
N2 C1 C2 . . 112.0(2) ?
N2 C1 C4 . . 119.9(2) ?
C2 C1 C4 . . 128.0(2) ?
C3 C2 C1 . . 103.2(2) ?
C3 C2 H2 . . 129.3(18) ?
C1 C2 H2 . . 127.5(18) ?
N1 C3 C2 . . 109.6(2) ?
N1 C3 C5 . . 123.8(2) ?
C2 C3 C5 . . 126.7(2) ?
F3 C4 F1 . . 107.8(2) ?
F3 C4 F2 . . 106.6(2) ?
F1 C4 F2 . . 105.7(2) ?
F3 C4 C1 . . 111.6(2) ?
F1 C4 C1 . . 112.4(2) ?
F2 C4 C1 . . 112.43(19) ?
F4 C5 F5 . . 107.21(19) ?
F4 C5 F6 . . 107.4(2) ?
F5 C5 F6 . . 106.45(19) ?
F4 C5 C3 . . 110.1(2) ?
F5 C5 C3 . . 112.7(2) ?
F6 C5 C3 . . 112.64(19) ?

loop_
_geom_bond_atom_site_label_1
_geom_bond_atom_site_label_2
_geom_bond_site_symmetry_2
_geom_bond_distance
_geom_bond_publ_flag
Tl1 N2 7_575 2.7243(19) y
Tl1 N2 . 2.7243(19) y
N1 C3 . 1.353(3) ?
N1 N2 . 1.355(3) y
N1 B1 . 1.555(3) y
N2 C1 . 1.338(3) ?
B1 N1 7_575 1.555(3) ?
B1 H1A . 1.09(4) y
B1 H1B . 1.07(5) y
C1 C2 . 1.393(3) ?
C1 C4 . 1.488(3) ?
C2 C3 . 1.376(3) ?
C2 H2 . 0.93(3) ?
C3 C5 . 1.497(3) ?
C4 F3 . 1.331(3) ?
C4 F1 . 1.337(3) ?
C4 F2 . 1.345(3) ?
C5 F4 . 1.335(3) ?
C5 F5 . 1.344(3) ?
C5 F6 . 1.346(3) ?
